data_4127377
loop_
_publ_author_name
'Trost, Barry M.'
'Gholami, Hadi'
'Zell, Daniel'

_publ_section_title
;
 Palladium-Catalyzed Asymmetric Allylic
 Fluoroalkylation/Trifluoromethylation.
;
_journal_issue 29
_journal_name_full 'Journal of the American Chemical Society'
_journal_page_first 11446
_journal_page_last 11451
_journal_paper_doi 10.1021/jacs.9b06231
_journal_volume 141
_journal_year 2019
_chemical_absolute_configuration ad
_chemical_formula_moiety 'C17 H15 F3'
_chemical_formula_sum 'C17 H15 F3'
_chemical_formula_weight 276.29
_space_group_crystal_system monoclinic
_space_group_IT_number 4
_space_group_name_Hall 'P 2yb'
_space_group_name_H-M_alt 'P 1 21 1'
_symmetry_space_group_name_Hall 'P 2yb'
_symmetry_space_group_name_H-M 'P 1 21 1'
_atom_sites_solution_hydrogens geom
_atom_sites_solution_primary dual
_audit_creation_date 2019-04-14
_audit_creation_method
;
Olex2 1.2
(compiled 2018.05.29 svn.r3508 for OlexSys, GUI svn.r5506)
;
_cell_angle_alpha 90
_cell_angle_beta 104.905(8)
_cell_angle_gamma 90
_cell_formula_units_Z 2
_cell_length_a 8.0473(7)
_cell_length_b 5.7982(7)
_cell_length_c 15.2584(16)
_cell_measurement_reflns_used 9884
_cell_measurement_temperature 100
_cell_measurement_theta_max 80.125
_cell_measurement_theta_min 2.997
_cell_volume 688.00(13)
_computing_cell_refinement 'SAINT V8.38A (Madison, 2016)'
_computing_data_reduction 'SAINT V8.38A (Madison, 2016)'
_computing_molecular_graphics 'Olex2 (Dolomanov et al., 2009)'
_computing_publication_material 'Olex2 (Dolomanov et al., 2009)'
_computing_structure_refinement 'XL (Sheldrick, 2008)'
_computing_structure_solution 'XT (Sheldrick, 2015)'
_diffrn_ambient_temperature 100.0
_diffrn_detector_area_resol_mean 7.41
_diffrn_measured_fraction_theta_full 0.999
_diffrn_measured_fraction_theta_max 0.985
_diffrn_measurement_device_type 'D8 Venture'
_diffrn_measurement_method '\f and \w scans'
_diffrn_radiation_type CuK\a
_diffrn_radiation_wavelength 1.54178
_diffrn_reflns_av_R_equivalents 0.0433
_diffrn_reflns_av_unetI/netI 0.0252
_diffrn_reflns_Laue_measured_fraction_full 0.999
_diffrn_reflns_Laue_measured_fraction_max 0.985
_diffrn_reflns_limit_h_max 9
_diffrn_reflns_limit_h_min -10
_diffrn_reflns_limit_k_max 7
_diffrn_reflns_limit_k_min -7
_diffrn_reflns_limit_l_max 19
_diffrn_reflns_limit_l_min -19
_diffrn_reflns_number 21495
_diffrn_reflns_point_group_measured_fraction_full 0.999
_diffrn_reflns_point_group_measured_fraction_max 0.964
_diffrn_reflns_theta_full 67.679
_diffrn_reflns_theta_max 80.483
_diffrn_reflns_theta_min 2.997
_diffrn_standards_number 0
_exptl_absorpt_coefficient_mu 0.881
_exptl_absorpt_correction_T_max 0.7543
_exptl_absorpt_correction_T_min 0.6351
_exptl_absorpt_correction_type multi-scan
_exptl_absorpt_process_details
;  
 'SADABS-2016/2 (Bruker,2016/2) was used for absorption correction.
 wR2(int) was 0.1195 before and 0.0648 after correction. 
The Ratio of minimum to maximum transmission is 0.8420. 
The \l/2 correction factor is Not present.'
;
_exptl_crystal_colour 'clear colourless'
_exptl_crystal_colour_lustre clear
_exptl_crystal_colour_primary colourless
_exptl_crystal_density_diffrn 1.334
_exptl_crystal_description plate
_exptl_crystal_F_000 288
_exptl_crystal_size_max 0.1
_exptl_crystal_size_mid 0.04
_exptl_crystal_size_min 0.005
_refine_diff_density_max 0.228
_refine_diff_density_min -0.224
_refine_diff_density_rms 0.040
_refine_ls_abs_structure_details
;
 Flack x determined using 1139 quotients [(I+)-(I-)]/[(I+)+(I-)]
 (Parsons, Flack and Wagner, Acta Cryst. B69 (2013) 249-259).
;
_refine_ls_abs_structure_Flack 0.04(5)
_refine_ls_extinction_method none
_refine_ls_goodness_of_fit_ref 1.061
_refine_ls_hydrogen_treatment constr
_refine_ls_matrix_type full
_refine_ls_number_parameters 181
_refine_ls_number_reflns 2928
_refine_ls_number_restraints 1
_refine_ls_restrained_S_all 1.061
_refine_ls_R_factor_all 0.0381
_refine_ls_R_factor_gt 0.0348
_refine_ls_shift/su_max 0.000
_refine_ls_shift/su_mean 0.000
_refine_ls_structure_factor_coef Fsqd
_refine_ls_weighting_details 'w=1/[\s^2^(Fo^2^)+(0.0362P)^2^+0.2359P] where P=(Fo^2^+2Fc^2^)/3'
_refine_ls_weighting_scheme calc
_refine_ls_wR_factor_gt 0.0831
_refine_ls_wR_factor_ref 0.0846
_reflns_Friedel_coverage 0.778
_reflns_Friedel_fraction_full 0.998
_reflns_Friedel_fraction_max 0.938
_reflns_number_gt 2730
_reflns_number_total 2928
_reflns_threshold_expression 'I > 2\s(I)'
_cod_data_source_file ja9b06231_si_002.cif
_cod_data_source_block hg_04_119
_cod_database_code 4127377
_shelx_space_group_comment
;
The symmetry employed for this shelxl refinement is uniquely defined
by the following loop, which should always be used as a source of
symmetry information in preference to the above space-group names.
They are only intended as comments.
;
_shelx_estimated_absorpt_t_max 0.991
_shelx_estimated_absorpt_t_min 0.550

loop_
_space_group_symop_operation_xyz
'x, y, z'
'-x, y+1/2, -z'

loop_
_atom_site_label
_atom_site_type_symbol
_atom_site_fract_x
_atom_site_fract_y
_atom_site_fract_z
_atom_site_U_iso_or_equiv
_atom_site_adp_type
_atom_site_occupancy
_atom_site_site_symmetry_order
_atom_site_calc_flag
_atom_site_refinement_flags_posn
_atom_site_disorder_assembly
_atom_site_disorder_group
F1 F 0.78955(17) 0.4939(3) 0.21132(10) 0.0373(4) Uani 1 1 d . A 1
F2 F 0.5893(2) 0.6039(3) 0.09720(11) 0.0468(5) Uani 1 1 d . B 1
F3 F 0.7088(2) 0.2763(4) 0.09523(12) 0.0572(6) Uani 1 1 d . C 1
C1 C 0.6744(2) 0.3966(4) 0.39107(14) 0.0146(4) Uani 1 1 d . . .
H1 H 0.696803 0.254675 0.365213 0.017 Uiso 1 1 calc R . .
C2 C 0.7655(2) 0.4486(3) 0.48133(14) 0.0133(4) Uani 1 1 d . . .
C3 C 0.8877(2) 0.2941(4) 0.53447(14) 0.0156(4) Uani 1 1 d . . .
H3 H 0.910349 0.151654 0.508995 0.019 Uiso 1 1 calc R . .
C4 C 0.9732(3) 0.3471(4) 0.62169(15) 0.0186(5) Uani 1 1 d . . .
H4 H 1.054210 0.241338 0.656307 0.022 Uiso 1 1 calc R . .
C5 C 0.9416(3) 0.5587(4) 0.66063(14) 0.0203(5) Uani 1 1 d . . .
H5 H 1.001306 0.594218 0.721342 0.024 Uiso 1 1 calc R . .
C6 C 0.8249(3) 0.7132(4) 0.61109(14) 0.0185(4) Uani 1 1 d . . .
H6 H 0.804394 0.854757 0.637875 0.022 Uiso 1 1 calc R . .
C7 C 0.7350(2) 0.6630(3) 0.52044(14) 0.0140(4) Uani 1 1 d . . .
C8 C 0.6143(3) 0.8165(4) 0.46593(15) 0.0166(4) Uani 1 1 d . . .
H8 H 0.592845 0.960962 0.490297 0.020 Uiso 1 1 calc R . .
C9 C 0.5284(3) 0.7611(3) 0.37935(15) 0.0176(5) Uani 1 1 d . . .
H9 H 0.449291 0.868713 0.344559 0.021 Uiso 1 1 calc R . .
C10 C 0.5542(2) 0.5447(3) 0.33938(14) 0.0154(4) Uani 1 1 d . . .
C11 C 0.4497(3) 0.4825(4) 0.24683(13) 0.0186(4) Uani 1 1 d . . .
C12 C 0.2915(3) 0.5679(5) 0.21392(15) 0.0259(5) Uani 1 1 d . . .
H12 H 0.252333 0.676954 0.250563 0.031 Uiso 1 1 calc R . .
C13 C 0.1698(3) 0.5073(6) 0.12438(17) 0.0383(7) Uani 1 1 d . . .
H13A H 0.128731 0.651720 0.091210 0.046 Uiso 1 1 calc R . .
H13B H 0.068629 0.427741 0.135854 0.046 Uiso 1 1 calc R . .
C14 C 0.2483(3) 0.3540(5) 0.06431(17) 0.0359(6) Uani 1 1 d . . .
H14A H 0.155767 0.267907 0.021506 0.043 Uiso 1 1 calc R . .
H14B H 0.307497 0.451356 0.028393 0.043 Uiso 1 1 calc R . .
C15 C 0.3758(3) 0.1847(5) 0.12106(16) 0.0327(6) Uani 1 1 d . . .
H15A H 0.427360 0.090967 0.080588 0.039 Uiso 1 1 calc R . .
H15B H 0.314175 0.078797 0.152744 0.039 Uiso 1 1 calc R . .
C16 C 0.5200(3) 0.3078(4) 0.19153(15) 0.0219(5) Uani 1 1 d . . .
H16 H 0.582262 0.187486 0.234590 0.026 Uiso 1 1 calc R . .
C17 C 0.6504(3) 0.4198(5) 0.14894(15) 0.0305(6) Uani 1 1 d . . .

loop_
_atom_site_aniso_label
_atom_site_aniso_U_11
_atom_site_aniso_U_22
_atom_site_aniso_U_33
_atom_site_aniso_U_23
_atom_site_aniso_U_13
_atom_site_aniso_U_12
F1 0.0205(6) 0.0601(11) 0.0327(7) -0.0146(7) 0.0094(5) -0.0098(7)
F2 0.0402(9) 0.0631(12) 0.0402(9) 0.0199(8) 0.0159(7) -0.0087(8)
F3 0.0442(10) 0.0842(15) 0.0509(10) -0.0386(10) 0.0260(8) -0.0086(9)
C1 0.0132(8) 0.0115(9) 0.0207(9) 0.0001(8) 0.0076(8) -0.0004(8)
C2 0.0113(8) 0.0105(10) 0.0202(9) 0.0003(7) 0.0077(7) -0.0013(7)
C3 0.0128(9) 0.0107(10) 0.0246(10) 0.0020(8) 0.0072(8) -0.0003(8)
C4 0.0144(9) 0.0168(12) 0.0239(10) 0.0053(9) 0.0035(8) 0.0002(8)
C5 0.0181(9) 0.0246(12) 0.0180(10) -0.0015(9) 0.0043(8) -0.0066(9)
C6 0.0207(10) 0.0138(10) 0.0241(11) -0.0038(9) 0.0112(8) -0.0035(8)
C7 0.0119(8) 0.0092(10) 0.0233(10) -0.0002(8) 0.0089(8) -0.0014(7)
C8 0.0146(9) 0.0097(9) 0.0289(11) -0.0004(8) 0.0115(8) 0.0005(8)
C9 0.0126(9) 0.0146(11) 0.0267(11) 0.0059(8) 0.0072(8) 0.0028(8)
C10 0.0130(9) 0.0157(11) 0.0194(10) 0.0020(8) 0.0075(8) -0.0008(8)
C11 0.0172(9) 0.0202(10) 0.0189(10) 0.0049(9) 0.0056(8) -0.0032(8)
C12 0.0189(10) 0.0355(14) 0.0234(11) 0.0031(10) 0.0057(9) 0.0000(10)
C13 0.0197(11) 0.0626(19) 0.0283(12) 0.0029(13) -0.0017(10) 0.0000(13)
C14 0.0253(12) 0.0552(18) 0.0229(12) 0.0009(12) -0.0016(9) -0.0099(12)
C15 0.0354(13) 0.0339(14) 0.0258(12) -0.0068(11) 0.0024(10) -0.0116(11)
C16 0.0220(10) 0.0227(11) 0.0188(10) -0.0016(9) 0.0014(8) -0.0007(9)
C17 0.0235(11) 0.0460(16) 0.0228(11) -0.0086(11) 0.0075(10) -0.0008(11)

loop_
_atom_type_symbol
_atom_type_description
_atom_type_scat_dispersion_real
_atom_type_scat_dispersion_imag
_atom_type_scat_source
C C 0.0181 0.0091 'International Tables Vol C Tables 4.2.6.8 and 6.1.1.4'
H H 0.0000 0.0000 'International Tables Vol C Tables 4.2.6.8 and 6.1.1.4'
F F 0.0727 0.0534 'International Tables Vol C Tables 4.2.6.8 and 6.1.1.4'

loop_
_geom_angle_atom_site_label_1
_geom_angle_atom_site_label_2
_geom_angle_atom_site_label_3
_geom_angle
C2 C1 H1 118.8
C10 C1 H1 118.8
C10 C1 C2 122.36(19)
C1 C2 C3 122.01(18)
C1 C2 C7 119.36(17)
C3 C2 C7 118.63(18)
C2 C3 H3 119.5
C4 C3 C2 121.01(19)
C4 C3 H3 119.5
C3 C4 H4 119.9
C3 C4 C5 120.27(19)
C5 C4 H4 119.9
C4 C5 H5 119.8
C6 C5 C4 120.36(19)
C6 C5 H5 119.8
C5 C6 H6 119.7
C5 C6 C7 120.5(2)
C7 C6 H6 119.7
C6 C7 C2 119.19(18)
C6 C7 C8 122.98(19)
C8 C7 C2 117.82(18)
C7 C8 H8 119.3
C9 C8 C7 121.4(2)
C9 C8 H8 119.3
C8 C9 H9 119.1
C8 C9 C10 121.75(19)
C10 C9 H9 119.1
C1 C10 C9 117.29(19)
C1 C10 C11 122.22(19)
C9 C10 C11 120.47(18)
C10 C11 C16 119.22(17)
C12 C11 C10 121.1(2)
C12 C11 C16 119.6(2)
C11 C12 H12 117.0
C11 C12 C13 126.1(2)
C13 C12 H12 117.0
C12 C13 H13A 108.7
C12 C13 H13B 108.7
C12 C13 C14 114.1(2)
H13A C13 H13B 107.6
C14 C13 H13A 108.7
C14 C13 H13B 108.7
C13 C14 H14A 109.5
C13 C14 H14B 109.5
H14A C14 H14B 108.0
C15 C14 C13 110.9(2)
C15 C14 H14A 109.5
C15 C14 H14B 109.5
C14 C15 H15A 109.2
C14 C15 H15B 109.2
C14 C15 C16 112.0(2)
H15A C15 H15B 107.9
C16 C15 H15A 109.2
C16 C15 H15B 109.2
C11 C16 C15 112.08(19)
C11 C16 H16 107.2
C15 C16 H16 107.2
C17 C16 C11 110.54(19)
C17 C16 C15 112.33(19)
C17 C16 H16 107.2
F1 C17 F2 106.0(2)
F1 C17 C16 112.16(18)
F2 C17 C16 113.78(19)
F3 C17 F1 105.91(19)
F3 C17 F2 105.5(2)
F3 C17 C16 112.8(2)

loop_
_geom_bond_atom_site_label_1
_geom_bond_atom_site_label_2
_geom_bond_distance
F1 C17 1.340(3)
F2 C17 1.344(3)
F3 C17 1.335(3)
C1 H1 0.9500
C1 C2 1.416(3)
C1 C10 1.379(3)
C2 C3 1.420(3)
C2 C7 1.427(2)
C3 H3 0.9500
C3 C4 1.367(3)
C4 H4 0.9500
C4 C5 1.415(3)
C5 H5 0.9500
C5 C6 1.375(3)
C6 H6 0.9500
C6 C7 1.416(3)
C7 C8 1.419(3)
C8 H8 0.9500
C8 C9 1.363(3)
C9 H9 0.9500
C9 C10 1.433(3)
C10 C11 1.490(3)
C11 C12 1.338(3)
C11 C16 1.518(3)
C12 H12 0.9500
C12 C13 1.503(3)
C13 H13A 0.9900
C13 H13B 0.9900
C13 C14 1.525(4)
C14 H14A 0.9900
C14 H14B 0.9900
C14 C15 1.520(4)
C15 H15A 0.9900
C15 H15B 0.9900
C15 C16 1.539(3)
C16 H16 1.0000
C16 C17 1.515(3)
